data_7016916
loop_
_publ_author_name
'Griffiths, D. Vaughan'
'Cheong, Yuen-Ki'
'Duncanson, Philip'
'Motevalli, Majid'

_publ_section_title
;
 Studies of the reactions of tripodal pyridine-containing ligands with
 Re(CO)(5)Br leading to rheniumtricarbonyl complexes with potential
 biomedical applications.
;
_journal_issue 39
_journal_name_full 'Dalton transactions (Cambridge, England : 2003)'
_journal_page_first 10215
_journal_page_last 10228
_journal_paper_doi 10.1039/c1dt11020a
_journal_volume 40
_journal_year 2011
_chemical_formula_sum 'C22 H17 Br N3 O4 Re'
_chemical_formula_weight 653.50
_chemical_name_systematic
;
?
;
_space_group_IT_number 15
_symmetry_cell_setting monoclinic
_symmetry_space_group_name_Hall '-C 2yc'
_symmetry_space_group_name_H-M 'C 1 2/c 1'
_atom_sites_solution_hydrogens geom
_atom_sites_solution_primary direct
_atom_sites_solution_secondary difmap
_audit_creation_method SHELXL-97
_cell_angle_alpha 90.00
_cell_angle_beta 120.0570(10)
_cell_angle_gamma 90.00
_cell_formula_units_Z 8
_cell_length_a 17.8235(5)
_cell_length_b 17.5400(3)
_cell_length_c 16.1051(4)
_cell_measurement_reflns_used 17616
_cell_measurement_temperature 120(2)
_cell_measurement_theta_max 27.48
_cell_measurement_theta_min 2.91
_cell_volume 4357.80(18)
_computing_cell_refinement 'DENZO (Otwinowski & Minor, 1997) & COLLECT (Hooft, R.W.W., 1998)'
_computing_data_collection 'COLLECT (Hooft, R.W.W., 1998)'
_computing_data_reduction 'DENZO (Otwinowski & Minor, 1997) & COLLECT (Hooft, R.W.W., 1998)'
_computing_molecular_graphics 'Ortep-3 for Windows (Farrugia, 1997)'
_computing_publication_material 'WinGX publication routines (Farrugia, 1999)'
_computing_structure_refinement 'SHELXL-97 (Sheldrick, 2008)'
_computing_structure_solution 'DIRDIF08 (Beurskens et al, 2008)'
_diffrn_ambient_temperature 120(2)
_diffrn_detector_area_resol_mean 9.091
_diffrn_measured_fraction_theta_full 0.993
_diffrn_measured_fraction_theta_max 0.993
_diffrn_measurement_device_type 'Bruker-Nonius Roper CCD camera on \k-goniostat'
_diffrn_measurement_method '\f & \w scans'
_diffrn_radiation_monochromator graphite
_diffrn_radiation_source 'Bruker-Nonius FR591 rotating anode'
_diffrn_radiation_type MoK\a
_diffrn_radiation_wavelength 0.71073
_diffrn_reflns_av_R_equivalents 0.0555
_diffrn_reflns_av_sigmaI/netI 0.0484
_diffrn_reflns_limit_h_max 22
_diffrn_reflns_limit_h_min -23
_diffrn_reflns_limit_k_max 21
_diffrn_reflns_limit_k_min -22
_diffrn_reflns_limit_l_max 20
_diffrn_reflns_limit_l_min -20
_diffrn_reflns_number 24328
_diffrn_reflns_theta_full 27.56
_diffrn_reflns_theta_max 27.56
_diffrn_reflns_theta_min 3.52
_exptl_absorpt_coefficient_mu 7.445
_exptl_absorpt_correction_T_max 0.7072
_exptl_absorpt_correction_T_min 0.2912
_exptl_absorpt_correction_type multi-scan
_exptl_absorpt_process_details 'SADABS 2007/2 (Sheldrick, G.M., 2007)'
_exptl_crystal_colour colourless
_exptl_crystal_density_diffrn 1.992
_exptl_crystal_density_method 'not measured'
_exptl_crystal_description slab
_exptl_crystal_F_000 2496
_exptl_crystal_size_max 0.22
_exptl_crystal_size_mid 0.16
_exptl_crystal_size_min 0.05
_refine_diff_density_max 1.675
_refine_diff_density_min -1.309
_refine_diff_density_rms 0.166
_refine_ls_extinction_method none
_refine_ls_goodness_of_fit_ref 1.059
_refine_ls_hydrogen_treatment mixed
_refine_ls_matrix_type full
_refine_ls_number_parameters 273
_refine_ls_number_reflns 5003
_refine_ls_number_restraints 0
_refine_ls_restrained_S_all 1.059
_refine_ls_R_factor_all 0.0435
_refine_ls_R_factor_gt 0.0334
_refine_ls_shift/su_max 0.001
_refine_ls_shift/su_mean 0.000
_refine_ls_structure_factor_coef Fsqd
_refine_ls_weighting_details 'calc w=1/[\s^2^(Fo^2^)+(0.0226P)^2^+24.5455P] where P=(Fo^2^+2Fc^2^)/3'
_refine_ls_weighting_scheme calc
_refine_ls_wR_factor_gt 0.0688
_refine_ls_wR_factor_ref 0.0728
_reflns_number_gt 4280
_reflns_number_total 5003
_reflns_threshold_expression >2\s(I)
_cod_data_source_file c1dt11020a.txt
_cod_data_source_block pd-9-80
_cod_depositor_comments
;
The following automatic conversions were performed:

'_exptl_absorpt_correction_type' value 'Multi-scan' changed to
'multi-scan' according to
/home/saulius/struct/CIF-dictionaries/cif_core.dic dictionary named
'cif_core.dic' version 2.4.1 from 2010-06-29.

Automatic conversion script
Id: cif_fix_values 1715 2011-07-08 13:25:40Z adriana 
;
_cod_original_cell_volume 4357.79(18)
_cod_original_sg_symbol_H-M 'C 2/c'
_cod_database_code 7016916

loop_
_symmetry_equiv_pos_as_xyz
'x, y, z'
'-x, y, -z+1/2'
'x+1/2, y+1/2, z'
'-x+1/2, y+1/2, -z+1/2'
'-x, -y, -z'
'x, -y, z-1/2'
'-x+1/2, -y+1/2, -z'
'x+1/2, -y+1/2, z-1/2'

loop_
_atom_site_label
_atom_site_type_symbol
_atom_site_fract_x
_atom_site_fract_y
_atom_site_fract_z
_atom_site_U_iso_or_equiv
_atom_site_adp_type
_atom_site_occupancy
_atom_site_symmetry_multiplicity
_atom_site_calc_flag
_atom_site_refinement_flags
C1 C 0.1678(3) 0.2649(3) 0.1982(3) 0.0205(10) Uani 1 1 d .
C2 C 0.1678(3) 0.1447(3) 0.2987(4) 0.0237(11) Uani 1 1 d .
C3 C 0.3213(3) 0.2160(3) 0.3431(3) 0.0196(10) Uani 1 1 d .
C4 C 0.2724(3) 0.0506(2) 0.1307(3) 0.0135(9) Uani 1 1 d .
C5 C 0.1747(3) 0.0605(2) 0.0650(3) 0.0143(9) Uani 1 1 d .
C6 C 0.1275(3) 0.0291(3) -0.0267(3) 0.0182(10) Uani 1 1 d .
H6 H 0.1547 -0.0039 -0.0503 0.022 Uiso 1 1 calc R
C7 C 0.0406(3) 0.0468(3) -0.0827(3) 0.0197(10) Uani 1 1 d .
H7 H 0.0072 0.0259 -0.1453 0.024 Uiso 1 1 calc R
C8 C 0.0026(3) 0.0957(3) -0.0463(3) 0.0206(10) Uani 1 1 d .
H8 H -0.0575 0.1072 -0.0828 0.025 Uiso 1 1 calc R
C9 C 0.0530(3) 0.1270(3) 0.0431(3) 0.0185(10) Uani 1 1 d .
H9 H 0.0268 0.1611 0.0670 0.022 Uiso 1 1 calc R
C10 C 0.3100(3) 0.1229(3) 0.1118(3) 0.0159(9) Uani 1 1 d .
C11 C 0.3453(3) 0.1273(3) 0.0537(3) 0.0224(10) Uani 1 1 d .
H11 H 0.3477 0.0834 0.0205 0.027 Uiso 1 1 calc R
C12 C 0.3776(3) 0.1966(3) 0.0438(4) 0.0241(11) Uani 1 1 d .
H12 H 0.4040 0.2006 0.0054 0.029 Uiso 1 1 calc R
C13 C 0.3705(3) 0.2600(3) 0.0913(4) 0.0270(12) Uani 1 1 d .
H13 H 0.3943 0.3076 0.0878 0.032 Uiso 1 1 calc R
C14 C 0.3286(3) 0.2534(3) 0.1434(3) 0.0225(11) Uani 1 1 d .
H14 H 0.3214 0.2974 0.1732 0.027 Uiso 1 1 calc R
C15 C 0.3759(3) 0.0583(3) 0.3092(3) 0.0193(10) Uani 1 1 d .
C16 C 0.3870(4) 0.0311(3) 0.4033(3) 0.0312(12) Uani 1 1 d .
H16A H 0.3963 -0.0242 0.4086 0.047 Uiso 1 1 calc R
H16B H 0.3348 0.0433 0.4065 0.047 Uiso 1 1 calc R
H16C H 0.4372 0.0565 0.4562 0.047 Uiso 1 1 calc R
C17 C 0.30934(18) -0.02619(12) 0.1206(2) 0.0147(9) Uani 1 1 d G
C18 C 0.39404(17) -0.03084(13) 0.1385(2) 0.0182(10) Uani 1 1 d G
H18 H 0.4293 0.0135 0.1564 0.022 Uiso 1 1 calc R
C19 C 0.42708(15) -0.10040(16) 0.1302(2) 0.0237(11) Uani 1 1 d G
H19 H 0.4850 -0.1036 0.1425 0.028 Uiso 1 1 calc R
C20 C 0.3754(2) -0.16530(12) 0.1040(2) 0.0232(11) Uani 1 1 d G
H20 H 0.3980 -0.2128 0.0983 0.028 Uiso 1 1 calc R
C21 C 0.29075(19) -0.16064(12) 0.0861(2) 0.0229(11) Uani 1 1 d G
H21 H 0.2555 -0.2050 0.0682 0.027 Uiso 1 1 calc R
C22 C 0.25770(15) -0.09109(15) 0.0944(2) 0.0187(10) Uani 1 1 d G
H22 H 0.1998 -0.0879 0.0821 0.022 Uiso 1 1 calc R
N1 N 0.2871(2) 0.0573(2) 0.2321(3) 0.0147(8) Uani 1 1 d .
N2 N 0.2977(3) 0.1861(2) 0.1529(3) 0.0169(8) Uani 1 1 d .
N3 N 0.1384(2) 0.1114(2) 0.0984(3) 0.0145(8) Uani 1 1 d .
O1 O 0.1278(2) 0.32069(19) 0.1748(3) 0.0280(8) Uani 1 1 d .
O2 O 0.1313(3) 0.1329(2) 0.3396(3) 0.0313(9) Uani 1 1 d .
O3 O 0.3789(2) 0.2434(2) 0.4100(2) 0.0296(8) Uani 1 1 d .
O4 O 0.4344(2) 0.07860(18) 0.2982(2) 0.0235(7) Uani 1 1 d .
Br1 Br 0.17680(3) -0.05740(3) 0.28135(3) 0.02387(12) Uani 1 1 d .
Re1 Re 0.228430(12) 0.169811(9) 0.230630(12) 0.01534(7) Uani 1 1 d .
H1 H 0.251(3) 0.010(3) 0.249(3) 0.019(12) Uiso 1 1 d .

loop_
_atom_site_aniso_label
_atom_site_aniso_U_11
_atom_site_aniso_U_22
_atom_site_aniso_U_33
_atom_site_aniso_U_23
_atom_site_aniso_U_13
_atom_site_aniso_U_12
C1 0.018(3) 0.028(3) 0.013(2) -0.0048(19) 0.007(2) -0.003(2)
C2 0.029(3) 0.017(2) 0.022(3) -0.0031(19) 0.011(2) 0.002(2)
C3 0.029(3) 0.014(2) 0.023(2) 0.0015(19) 0.019(2) 0.006(2)
C4 0.017(2) 0.013(2) 0.011(2) 0.0018(16) 0.0069(18) 0.0030(17)
C5 0.015(2) 0.013(2) 0.017(2) 0.0054(17) 0.0100(19) 0.0037(17)
C6 0.022(3) 0.016(2) 0.018(2) 0.0032(18) 0.011(2) -0.0013(19)
C7 0.024(3) 0.019(2) 0.017(2) 0.0018(18) 0.011(2) -0.001(2)
C8 0.014(2) 0.021(2) 0.023(2) 0.0049(19) 0.007(2) -0.0019(19)
C9 0.019(3) 0.018(2) 0.023(2) 0.0022(19) 0.013(2) 0.0006(19)
C10 0.016(2) 0.017(2) 0.014(2) -0.0016(17) 0.0062(18) 0.0009(18)
C11 0.025(3) 0.019(2) 0.025(3) 0.003(2) 0.015(2) 0.004(2)
C12 0.027(3) 0.026(3) 0.028(3) 0.004(2) 0.020(2) -0.003(2)
C13 0.030(3) 0.020(2) 0.033(3) 0.006(2) 0.017(2) -0.002(2)
C14 0.026(3) 0.011(2) 0.027(3) -0.0010(19) 0.010(2) -0.0011(19)
C15 0.017(3) 0.015(2) 0.022(2) -0.0030(18) 0.007(2) 0.0027(19)
C16 0.023(3) 0.043(3) 0.019(3) 0.005(2) 0.005(2) 0.003(2)
C17 0.019(2) 0.012(2) 0.014(2) 0.0003(16) 0.0091(19) 0.0027(18)
C18 0.019(3) 0.019(2) 0.017(2) -0.0008(18) 0.009(2) 0.0011(19)
C19 0.022(3) 0.030(3) 0.021(2) 0.005(2) 0.013(2) 0.008(2)
C20 0.035(3) 0.016(2) 0.022(3) 0.0022(18) 0.017(2) 0.009(2)
C21 0.031(3) 0.016(2) 0.023(3) 0.0011(19) 0.015(2) -0.002(2)
C22 0.019(3) 0.015(2) 0.022(2) 0.0021(18) 0.010(2) 0.0017(19)
N1 0.019(2) 0.0142(18) 0.0147(18) 0.0009(14) 0.0109(16) 0.0018(15)
N2 0.021(2) 0.0129(18) 0.0175(19) 0.0035(15) 0.0101(17) -0.0005(16)
N3 0.014(2) 0.0137(18) 0.0167(19) 0.0036(14) 0.0080(16) 0.0005(15)
O1 0.033(2) 0.0215(18) 0.030(2) 0.0048(15) 0.0160(18) 0.0144(16)
O2 0.040(2) 0.031(2) 0.036(2) 0.0039(16) 0.029(2) 0.0031(17)
O3 0.031(2) 0.0266(19) 0.0244(19) -0.0079(15) 0.0093(17) -0.0083(16)
O4 0.0168(18) 0.0245(18) 0.0272(18) -0.0013(14) 0.0094(15) 0.0021(15)
Br1 0.0266(3) 0.0210(2) 0.0251(3) 0.00323(19) 0.0138(2) -0.0028(2)
Re1 0.01802(11) 0.01361(10) 0.01531(10) -0.00006(7) 0.00904(8) 0.00207(7)

loop_
_atom_type_symbol
_atom_type_description
_atom_type_scat_dispersion_real
_atom_type_scat_dispersion_imag
_atom_type_scat_source
C C 0.0033 0.0016 'International Tables Vol C Tables 4.2.6.8 and 6.1.1.4'
H H 0.0000 0.0000 'International Tables Vol C Tables 4.2.6.8 and 6.1.1.4'
N N 0.0061 0.0033 'International Tables Vol C Tables 4.2.6.8 and 6.1.1.4'
O O 0.0106 0.0060 'International Tables Vol C Tables 4.2.6.8 and 6.1.1.4'
Br Br -0.2901 2.4595 'International Tables Vol C Tables 4.2.6.8 and 6.1.1.4'
Re Re -1.0185 7.2310 'International Tables Vol C Tables 4.2.6.8 and 6.1.1.4'

loop_
_geom_angle_atom_site_label_1
_geom_angle_atom_site_label_2
_geom_angle_atom_site_label_3
_geom_angle
O1 C1 Re1 176.6(4)
O2 C2 Re1 177.2(4)
O3 C3 Re1 178.1(4)
N1 C4 C5 105.0(3)
N1 C4 C10 106.9(3)
C5 C4 C10 103.2(3)
N1 C4 C17 109.1(3)
C5 C4 C17 115.1(3)
C10 C4 C17 116.6(3)
N3 C5 C6 121.5(4)
N3 C5 C4 113.7(4)
C6 C5 C4 124.3(4)
C7 C6 C5 119.2(4)
C7 C6 H6 120.4
C5 C6 H6 120.4
C6 C7 C8 119.0(4)
C6 C7 H7 120.5
C8 C7 H7 120.5
C9 C8 C7 119.2(4)
C9 C8 H8 120.4
C7 C8 H8 120.4
N3 C9 C8 122.6(4)
N3 C9 H9 118.7
C8 C9 H9 118.7
N2 C10 C11 121.9(4)
N2 C10 C4 112.5(4)
C11 C10 C4 125.3(4)
C10 C11 C12 119.1(4)
C10 C11 H11 120.4
C12 C11 H11 120.4
C11 C12 C13 118.7(5)
C11 C12 H12 120.7
C13 C12 H12 120.7
C14 C13 C12 119.6(4)
C14 C13 H13 120.2
C12 C13 H13 120.2
N2 C14 C13 121.3(4)
N2 C14 H14 119.3
C13 C14 H14 119.3
O4 C15 N1 122.6(4)
O4 C15 C16 124.0(4)
N1 C15 C16 113.5(4)
C15 C16 H16A 109.5
C15 C16 H16B 109.5
H16A C16 H16B 109.5
C15 C16 H16C 109.5
H16A C16 H16C 109.5
H16B C16 H16C 109.5
C18 C17 C22 120.0
C18 C17 C4 120.4(2)
C22 C17 C4 119.6(2)
C19 C18 C17 120.0
C19 C18 H18 120.0
C17 C18 H18 120.0
C20 C19 C18 120.0
C20 C19 H19 120.0
C18 C19 H19 120.0
C19 C20 C21 120.0
C19 C20 H20 120.0
C21 C20 H20 120.0
C22 C21 C20 120.0
C22 C21 H21 120.0
C20 C21 H21 120.0
C21 C22 C17 120.0
C21 C22 H22 120.0
C17 C22 H22 120.0
C15 N1 C4 116.7(4)
C15 N1 Re1 107.8(3)
C4 N1 Re1 103.2(2)
C15 N1 H1 108(2)
C4 N1 H1 112(2)
Re1 N1 H1 109(2)
C14 N2 C10 119.0(4)
C14 N2 Re1 124.3(3)
C10 N2 Re1 116.7(3)
C9 N3 C5 118.3(4)
C9 N3 Re1 125.7(3)
C5 N3 Re1 115.6(3)
C1 Re1 C3 89.52(19)
C1 Re1 C2 87.3(2)
C3 Re1 C2 91.4(2)
C1 Re1 N2 97.74(17)
C3 Re1 N2 91.03(17)
C2 Re1 N2 174.40(16)
C1 Re1 N3 96.02(16)
C3 Re1 N3 171.19(17)
C2 Re1 N3 95.71(17)
N2 Re1 N3 81.47(14)
C1 Re1 N1 166.78(16)
C3 Re1 N1 100.71(16)
C2 Re1 N1 100.62(17)
N2 Re1 N1 73.95(13)
N3 Re1 N1 72.86(13)

loop_
_geom_bond_atom_site_label_1
_geom_bond_atom_site_label_2
_geom_bond_distance
C1 O1 1.157(6)
C1 Re1 1.912(5)
C2 O2 1.154(6)
C2 Re1 1.936(5)
C3 O3 1.157(6)
C3 Re1 1.916(5)
C4 N1 1.524(5)
C4 C5 1.528(6)
C4 C10 1.535(6)
C4 C17 1.544(5)
C5 N3 1.362(6)
C5 C6 1.395(6)
C6 C7 1.382(7)
C6 H6 0.9500
C7 C8 1.392(7)
C7 H7 0.9500
C8 C9 1.373(7)
C8 H8 0.9500
C9 N3 1.353(6)
C9 H9 0.9500
C10 N2 1.363(6)
C10 C11 1.367(6)
C11 C12 1.388(7)
C11 H11 0.9500
C12 C13 1.392(7)
C12 H12 0.9500
C13 C14 1.379(7)
C13 H13 0.9500
C14 N2 1.344(6)
C14 H14 0.9500
C15 O4 1.197(6)
C15 N1 1.442(6)
C15 C16 1.504(7)
C16 H16A 0.9800
C16 H16B 0.9800
C16 H16C 0.9800
C17 C18 1.3900
C17 C22 1.3900
C18 C19 1.3900
C18 H18 0.9500
C19 C20 1.3900
C19 H19 0.9500
C20 C21 1.3900
C20 H20 0.9500
C21 C22 1.3900
C21 H21 0.9500
C22 H22 0.9500
N1 Re1 2.227(4)
N1 H1 1.15(5)
N2 Re1 2.173(4)
N3 Re1 2.176(4)

loop_
_geom_hbond_atom_site_label_D
_geom_hbond_atom_site_label_H
_geom_hbond_atom_site_label_A
_geom_hbond_distance_DH
_geom_hbond_distance_HA
_geom_hbond_distance_DA
_geom_hbond_angle_DHA
N1 H1 Br1 1.15(5) 2.03(5) 3.178(4) 170(4)

loop_
_geom_torsion_atom_site_label_1
_geom_torsion_atom_site_label_2
_geom_torsion_atom_site_label_3
_geom_torsion_atom_site_label_4
_geom_torsion
N1 C4 C5 N3 35.8(4)
C10 C4 C5 N3 -76.1(4)
C17 C4 C5 N3 155.7(3)
N1 C4 C5 C6 -152.5(4)
C10 C4 C5 C6 95.6(5)
C17 C4 C5 C6 -32.6(6)
N3 C5 C6 C7 -3.8(6)
C4 C5 C6 C7 -174.9(4)
C5 C6 C7 C8 0.3(6)
C6 C7 C8 C9 2.1(7)
C7 C8 C9 N3 -1.1(7)
N1 C4 C10 N2 -36.4(5)
C5 C4 C10 N2 74.0(4)
C17 C4 C10 N2 -158.7(4)
N1 C4 C10 C11 149.2(4)
C5 C4 C10 C11 -100.4(5)
C17 C4 C10 C11 26.9(6)
N2 C10 C11 C12 6.6(7)
C4 C10 C11 C12 -179.5(4)
C10 C11 C12 C13 -1.9(7)
C11 C12 C13 C14 -2.7(8)
C12 C13 C14 N2 3.0(8)
N1 C4 C17 C18 -92.2(3)
C5 C4 C17 C18 150.2(3)
C10 C4 C17 C18 29.1(4)
N1 C4 C17 C22 87.2(3)
C5 C4 C17 C22 -30.5(4)
C10 C4 C17 C22 -151.6(3)
C22 C17 C18 C19 0.0
C4 C17 C18 C19 179.3(3)
C17 C18 C19 C20 0.0
C18 C19 C20 C21 0.0
C19 C20 C21 C22 0.0
C20 C21 C22 C17 0.0
C18 C17 C22 C21 0.0
C4 C17 C22 C21 -179.3(3)
O4 C15 N1 C4 24.8(6)
C16 C15 N1 C4 -154.8(4)
O4 C15 N1 Re1 -90.7(4)
C16 C15 N1 Re1 89.6(4)
C5 C4 N1 C15 -173.5(3)
C10 C4 N1 C15 -64.3(4)
C17 C4 N1 C15 62.6(4)
C5 C4 N1 Re1 -55.5(3)
C10 C4 N1 Re1 53.7(3)
C17 C4 N1 Re1 -179.4(2)
C13 C14 N2 C10 1.4(7)
C13 C14 N2 Re1 -178.6(4)
C11 C10 N2 C14 -6.3(7)
C4 C10 N2 C14 179.0(4)
C11 C10 N2 Re1 173.7(4)
C4 C10 N2 Re1 -0.9(5)
C8 C9 N3 C5 -2.3(6)
C8 C9 N3 Re1 170.3(3)
C6 C5 N3 C9 4.7(6)
C4 C5 N3 C9 176.7(4)
C6 C5 N3 Re1 -168.6(3)
C4 C5 N3 Re1 3.4(4)
O1 C1 Re1 C3 -177(100)
O1 C1 Re1 C2 -86(7)
O1 C1 Re1 N2 92(7)
O1 C1 Re1 N3 10(7)
O1 C1 Re1 N1 42(8)
O3 C3 Re1 C1 -121(13)
O3 C3 Re1 C2 151(13)
O3 C3 Re1 N2 -24(13)
O3 C3 Re1 N3 8(13)
O3 C3 Re1 N1 50(13)
O2 C2 Re1 C1 -25(9)
O2 C2 Re1 C3 65(9)
O2 C2 Re1 N2 180(100)
O2 C2 Re1 N3 -121(9)
O2 C2 Re1 N1 166(9)
C14 N2 Re1 C1 35.5(4)
C10 N2 Re1 C1 -144.6(3)
C14 N2 Re1 C3 -54.2(4)
C10 N2 Re1 C3 125.7(3)
C14 N2 Re1 C2 -169.5(17)
C10 N2 Re1 C2 10(2)
C14 N2 Re1 N3 130.4(4)
C10 N2 Re1 N3 -49.6(3)
C14 N2 Re1 N1 -155.1(4)
C10 N2 Re1 N1 24.9(3)
C9 N3 Re1 C1 -27.8(4)
C5 N3 Re1 C1 144.9(3)
C9 N3 Re1 C3 -156.6(10)
C5 N3 Re1 C3 16.2(12)
C9 N3 Re1 C2 60.1(4)
C5 N3 Re1 C2 -127.2(3)
C9 N3 Re1 N2 -124.8(4)
C5 N3 Re1 N2 48.0(3)
C9 N3 Re1 N1 159.5(4)
C5 N3 Re1 N1 -27.8(3)
C15 N1 Re1 C1 134.9(7)
C4 N1 Re1 C1 10.9(9)
C15 N1 Re1 C3 -5.3(3)
C4 N1 Re1 C3 -129.4(3)
C15 N1 Re1 C2 -98.7(3)
C4 N1 Re1 C2 137.2(3)
C15 N1 Re1 N2 82.7(3)
C4 N1 Re1 N2 -41.4(3)
C15 N1 Re1 N3 168.5(3)
C4 N1 Re1 N3 44.4(3)
